data_2002492
loop_
_publ_author_name
'Rueter, I'
'Mueller-Buschbaum, Hk'

_publ_section_title
;
Zur Kristallchemie von Oxometallaten der Zusammensetzung Ba6 Nd2 Al4
O15: neue Ergebnisse an Ba4.5 Ca1.5 Nd2 Fe4 O5 und Ba5 Ca Sm2 Fe4
O15
;
_journal_name_full 'Journal of the Less-Common Metals'
_journal_page_first 175
_journal_page_last 180
_journal_paper_doi 10.1016/0022-5088(90)90472-V
_journal_volume 162
_journal_year 1990
_chemical_formula_structural 'Ba4.5 Ca1.5 Nd2 Fe4 O15'
_chemical_formula_sum 'Ba4.5 Ca1.5 Fe4 Nd2 O15'
_chemical_name_systematic
;
Barium calcium neodymium iron oxide (4.5/1.5/2/4/15)
;
_space_group_IT_number 186
_symmetry_cell_setting hexagonal
_symmetry_Int_Tables_number 186
_symmetry_space_group_name_Hall 'P 6c -2c'
_symmetry_space_group_name_H-M 'P 63 m c'
_cell_angle_alpha 90
_cell_angle_beta 90
_cell_angle_gamma 120
_cell_formula_units_Z 2
_cell_length_a 11.6244(6)
_cell_length_b 11.6244(6)
_cell_length_c 6.9205(5)
_cell_volume 809.9
_refine_ls_R_factor_all 0.065
_cod_database_code 2002492

loop_
_symmetry_equiv_pos_as_xyz
x,y,z
-y,x-y,z
y-x,-x,z
-y,-x,z
y-x,y,z
x,x-y,z
-x,-y,1/2+z
y,y-x,1/2+z
x-y,x,1/2+z
y,x,1/2+z
x-y,-y,1/2+z
-x,y-x,1/2+z

loop_
_atom_site_label
_atom_site_type_symbol
_atom_site_symmetry_multiplicity
_atom_site_Wyckoff_symbol
_atom_site_fract_x
_atom_site_fract_y
_atom_site_fract_z
_atom_site_occupancy
_atom_site_attached_hydrogens
_atom_site_calc_flag
Ba1 Ba2+ 2 a 0. 0. 0. 0.425 0 d
Ca1 Ca2+ 2 a 0. 0. 0. 0.575 0 d
Ba2 Ba2+ 6 c 0.1713(1) 0.8287(1) 0.173(1) 1. 0 d
Ba3 Ba2+ 2 b 0.3333 0.6667 0.490(1) 1. 0 d
Ba4 Ba2+ 6 c 0.4778(1) 0.5222(1) 0.840(1) 0.025 0 d
Ca2 Ca2+ 6 c 0.4778(1) 0.5222(1) 0.840(1) 0.308 0 d
Nd1 Nd3+ 6 c 0.4778(1) 0.5222(1) 0.840(1) 0.667 0 d
Fe1 Fe3+ 2 b 0.3333 0.6667 0.033(1) 1. 0 d
Fe2 Fe3+ 6 c 0.1764(2) 0.8236(2) 0.666(1) 1. 0 d
O1 O2- 12 d 0.670(2) 0.063(2) 0.031(3) 1. 0 d
O2 O2- 6 c 0.250(1) 0.750(1) 0.847(5) 1. 0 d
O3 O2- 6 c 0.417(1) 0.583(1) 0.167(6) 1. 0 d
O4 O2- 6 c 0.910(2) 0.090(2) 0.265(5) 1. 0 d

loop_
_atom_type_symbol
_atom_type_oxidation_number
Ba2+ 2.000
Ca2+ 2.000
Nd3+ 3.000
Fe3+ 3.000
O2- -2.000
